data_2228632
loop_
_publ_author_name
'Valdebenito, C.'
'Garland, M. T.'
'Fuentealba, M.'
'Klahn, A.H.'
'Manzur, C.'

_publ_section_title
;
 (<i>Z</i>)-3-(4-Bromoanilino)-1-ferrocenylbut-2-en-1-one
;
_journal_coeditor_code ZQ2074
_journal_issue 12
_journal_name_full 'Acta Crystallographica Section E'
_journal_page_first m1655
_journal_paper_doi 10.1107/S1600536810047628
_journal_volume 66
_journal_year 2010
_chemical_formula_iupac '[Fe (C5 H5) (C15 H13 Br N O)]'
_chemical_formula_moiety 'C20 H18 Br Fe N O'
_chemical_formula_sum 'C20 H18 Br Fe N O'
_chemical_formula_weight 424.11
_chemical_name_systematic
;
(<i>Z</i>)-3-(4-Bromoanilino)-1-ferrocenylbut-2-en-1-one
;
_space_group_IT_number 14
_symmetry_cell_setting monoclinic
_symmetry_space_group_name_Hall '-P 2ybc'
_symmetry_space_group_name_H-M 'P 1 21/c 1'
_atom_sites_solution_hydrogens geom
_atom_sites_solution_primary direct
_atom_sites_solution_secondary difmap
_audit_creation_method SHELXL-97
_cell_angle_alpha 90.00
_cell_angle_beta 93.748(2)
_cell_angle_gamma 90.00
_cell_formula_units_Z 4
_cell_length_a 16.808(2)
_cell_length_b 9.2589(13)
_cell_length_c 11.1133(15)
_cell_measurement_reflns_used 3891
_cell_measurement_temperature 298(2)
_cell_measurement_theta_max 27.9
_cell_measurement_theta_min 2.4
_cell_volume 1725.8(4)
_computing_cell_refinement 'SAINT-NT (Bruker, 2000)'
_computing_data_collection 'SMART-NT (Bruker, 2001)'
_computing_data_reduction 'SAINT-NT (Bruker, 2000)'
_computing_molecular_graphics 'OLEX2 (Dolomanov et al., 2009)'
_computing_publication_material 'OLEX2 (Dolomanov et al., 2009)'
_computing_structure_refinement 'SHELXL97 (Sheldrick, 2008)'
_computing_structure_solution 'SHELXS97 (Sheldrick, 2008)'
_diffrn_ambient_temperature 298(2)
_diffrn_measured_fraction_theta_full 1.000
_diffrn_measured_fraction_theta_max 0.947
_diffrn_measurement_device_type 'Bruker SMART CCD area-detector'
_diffrn_measurement_method 'phi and omega'
_diffrn_radiation_monochromator graphite
_diffrn_radiation_source 'fine-focus sealed tube'
_diffrn_radiation_type MoK\a
_diffrn_radiation_wavelength 0.71073
_diffrn_reflns_av_R_equivalents 0.0385
_diffrn_reflns_av_sigmaI/netI 0.0371
_diffrn_reflns_limit_h_max 20
_diffrn_reflns_limit_h_min -21
_diffrn_reflns_limit_k_max 12
_diffrn_reflns_limit_k_min -12
_diffrn_reflns_limit_l_max 14
_diffrn_reflns_limit_l_min -14
_diffrn_reflns_number 18029
_diffrn_reflns_theta_full 26.00
_diffrn_reflns_theta_max 27.87
_diffrn_reflns_theta_min 2.43
_exptl_absorpt_coefficient_mu 3.195
_exptl_absorpt_correction_T_max 0.909
_exptl_absorpt_correction_T_min 0.684
_exptl_absorpt_correction_type multi-scan
_exptl_absorpt_process_details '(SABABS; Bruker, 2000)'
_exptl_crystal_colour red
_exptl_crystal_density_diffrn 1.632
_exptl_crystal_density_method 'not measured'
_exptl_crystal_description plate
_exptl_crystal_F_000 856
_exptl_crystal_size_max 0.30
_exptl_crystal_size_mid 0.20
_exptl_crystal_size_min 0.03
_refine_diff_density_max 0.688
_refine_diff_density_min -0.240
_refine_ls_extinction_method none
_refine_ls_goodness_of_fit_ref 1.039
_refine_ls_hydrogen_treatment mixed
_refine_ls_matrix_type full
_refine_ls_number_parameters 222
_refine_ls_number_reflns 3891
_refine_ls_number_restraints 0
_refine_ls_restrained_S_all 1.039
_refine_ls_R_factor_all 0.0690
_refine_ls_R_factor_gt 0.0418
_refine_ls_shift/su_max 0.001
_refine_ls_shift/su_mean 0.000
_refine_ls_structure_factor_coef Fsqd
_refine_ls_weighting_details 'w=1/[\s^2^(Fo^2^)+(0.0515P)^2^+0.0530P] where P=(Fo^2^+2Fc^2^)/3'
_refine_ls_weighting_scheme calc
_refine_ls_wR_factor_gt 0.0916
_refine_ls_wR_factor_ref 0.1024
_reflns_number_gt 2709
_reflns_number_total 3891
_reflns_threshold_expression I>2sigma(I)
_cod_data_source_file zq2074.cif
_cod_data_source_block I
_cod_original_sg_symbol_H-M 'P 21/c'
_cod_database_code 2228632
_cod_database_fobs_code 2228632

loop_
_symmetry_equiv_pos_as_xyz
'x, y, z'
'-x, y+1/2, -z+1/2'
'-x, -y, -z'
'x, -y-1/2, z-1/2'

loop_
_atom_site_type_symbol
_atom_site_label
_atom_site_fract_x
_atom_site_fract_y
_atom_site_fract_z
_atom_site_U_iso_or_equiv
_atom_site_adp_type
_atom_site_calc_flag
_atom_site_refinement_flags
_atom_site_occupancy
_atom_site_disorder_assembly
_atom_site_disorder_group
Fe Fe1 0.87876(2) 0.44531(5) 0.71956(4) 0.04981(15) Uani d . 1 . .
N N1 0.70801(17) 0.9570(3) 0.6282(3) 0.0521(7) Uani d . 1 . .
O O1 0.82783(14) 0.7961(2) 0.57247(18) 0.0644(6) Uani d . 1 . .
Br Br1 0.44949(2) 1.32430(4) 0.37244(3) 0.06775(15) Uani d . 1 . .
C C1 0.7855(2) 0.3481(4) 0.7956(5) 0.0849(12) Uani d . 1 . .
H H1 0.7677 0.3664 0.8765 0.102 Uiso calc R 1 . .
C C2 0.8421(2) 0.2434(4) 0.7644(5) 0.0922(14) Uani d . 1 . .
H H2 0.8710 0.1775 0.8208 0.111 Uiso calc R 1 . .
C C3 0.8512(3) 0.2511(5) 0.6407(5) 0.0971(14) Uani d . 1 . .
H H3 0.8867 0.1914 0.5950 0.117 Uiso calc R 1 . .
C C4 0.7998(3) 0.3613(5) 0.5930(5) 0.0985(15) Uani d . 1 . .
H H4 0.7933 0.3908 0.5083 0.118 Uiso calc R 1 . .
C C5 0.7592(2) 0.4203(4) 0.6888(5) 0.0853(12) Uani d . 1 . .
H H5 0.7197 0.4983 0.6822 0.102 Uiso calc R 1 . .
C C6 0.92063(18) 0.6004(3) 0.8360(3) 0.0509(7) Uani d . 1 . .
H H6 0.8977 0.6281 0.9115 0.061 Uiso calc R 1 . .
C C7 0.98002(19) 0.4947(4) 0.8225(3) 0.0562(8) Uani d . 1 . .
H H7 1.0044 0.4346 0.8875 0.067 Uiso calc R 1 . .
C C8 0.99673(19) 0.4862(4) 0.7004(3) 0.0601(8) Uani d . 1 . .
H H8 1.0349 0.4205 0.6659 0.072 Uiso calc R 1 . .
C C9 0.9482(2) 0.5886(3) 0.6363(3) 0.0594(8) Uani d . 1 . .
H H9 0.9470 0.6064 0.5493 0.071 Uiso calc R 1 . .
C C10 0.89992(18) 0.6594(3) 0.7192(2) 0.0473(7) Uani d . 1 . .
C C11 0.83605(17) 0.7636(3) 0.6819(2) 0.0479(7) Uani d . 1 . .
C C12 0.78603(18) 0.8204(3) 0.7693(2) 0.0478(7) Uani d . 1 . .
H H12 0.7966 0.7932 0.8493 0.057 Uiso calc R 1 . .
C C13 0.72388(18) 0.9119(3) 0.7432(3) 0.0476(7) Uani d . 1 . .
C C14 0.6714(2) 0.9600(4) 0.8393(3) 0.0660(9) Uani d . 1 . .
H H14A 0.6818 0.9018 0.9101 0.099 Uiso calc R 1 . .
H H14B 0.6165 0.9496 0.8109 0.099 Uiso calc R 1 . .
H H14C 0.6821 1.0594 0.8586 0.099 Uiso calc R 1 . .
C C15 0.64716(17) 1.0437(3) 0.5741(3) 0.0462(7) Uani d . 1 . .
C C16 0.61831(19) 1.0096(3) 0.4571(3) 0.0526(7) Uani d . 1 . .
H H16 0.6379 0.9287 0.4193 0.063 Uiso calc R 1 . .
C C17 0.5611(2) 1.0941(3) 0.3965(3) 0.0547(8) Uani d . 1 . .
H H17 0.5428 1.0709 0.3181 0.066 Uiso calc R 1 . .
C C18 0.53144(17) 1.2125(3) 0.4526(3) 0.0489(7) Uani d . 1 . .
C C19 0.55883(19) 1.2483(3) 0.5681(3) 0.0582(8) Uani d . 1 . .
H H19 0.5382 1.3285 0.6057 0.070 Uiso calc R 1 . .
C C20 0.6166(2) 1.1656(3) 0.6280(3) 0.0591(8) Uani d . 1 . .
H H20 0.6356 1.1915 0.7055 0.071 Uiso calc R 1 . .
H H1N 0.7336(16) 0.923(3) 0.585(2) 0.027(8) Uiso d . 1 . .

loop_
_atom_site_aniso_label
_atom_site_aniso_U_11
_atom_site_aniso_U_22
_atom_site_aniso_U_33
_atom_site_aniso_U_12
_atom_site_aniso_U_13
_atom_site_aniso_U_23
Fe1 0.0471(3) 0.0521(3) 0.0496(3) 0.00341(19) -0.00152(19) -0.00255(19)
N1 0.0476(16) 0.0602(17) 0.0490(15) 0.0069(13) 0.0072(13) 0.0016(13)
O1 0.0722(15) 0.0786(15) 0.0436(12) 0.0215(12) 0.0128(10) 0.0156(10)
Br1 0.0698(3) 0.0619(2) 0.0704(3) 0.00955(16) -0.00483(18) 0.01312(16)
C1 0.060(2) 0.073(3) 0.123(4) -0.004(2) 0.016(2) 0.011(2)
C2 0.070(3) 0.056(2) 0.148(4) -0.008(2) -0.009(3) 0.018(3)
C3 0.078(3) 0.073(3) 0.137(4) 0.002(2) -0.017(3) -0.043(3)
C4 0.086(3) 0.094(3) 0.109(4) 0.001(3) -0.037(3) -0.032(3)
C5 0.048(2) 0.069(2) 0.136(4) 0.0001(18) -0.019(2) -0.006(3)
C6 0.0528(18) 0.0598(19) 0.0396(15) 0.0030(14) -0.0014(13) -0.0050(13)
C7 0.0540(19) 0.0648(19) 0.0488(17) 0.0059(16) -0.0052(14) 0.0010(15)
C8 0.0494(19) 0.067(2) 0.065(2) 0.0123(16) 0.0116(15) 0.0027(16)
C9 0.062(2) 0.069(2) 0.0486(18) 0.0074(17) 0.0140(15) 0.0071(15)
C10 0.0490(17) 0.0487(17) 0.0448(16) 0.0016(13) 0.0069(13) 0.0013(12)
C11 0.0520(17) 0.0495(17) 0.0425(16) -0.0025(14) 0.0056(13) 0.0051(13)
C12 0.0528(18) 0.0530(17) 0.0375(15) 0.0023(14) 0.0026(13) 0.0025(12)
C13 0.0447(17) 0.0530(17) 0.0449(16) -0.0050(14) 0.0019(12) -0.0032(13)
C14 0.062(2) 0.086(3) 0.0504(18) 0.0137(18) 0.0083(16) 0.0009(16)
C15 0.0434(16) 0.0484(17) 0.0470(16) -0.0050(13) 0.0042(13) 0.0041(13)
C16 0.064(2) 0.0504(17) 0.0443(16) 0.0076(15) 0.0092(14) 0.0006(13)
C17 0.070(2) 0.0575(19) 0.0373(15) -0.0004(16) 0.0050(14) 0.0023(13)
C18 0.0474(17) 0.0437(16) 0.0556(18) -0.0036(13) 0.0024(14) 0.0087(13)
C19 0.065(2) 0.0463(17) 0.062(2) 0.0037(15) -0.0035(16) -0.0114(15)
C20 0.063(2) 0.0502(18) 0.0613(19) -0.0022(16) -0.0139(16) -0.0097(15)

loop_
_atom_type_symbol
_atom_type_description
_atom_type_scat_dispersion_real
_atom_type_scat_dispersion_imag
_atom_type_scat_source
C C 0.0033 0.0016 'International Tables Vol C Tables 4.2.6.8 and 6.1.1.4'
H H 0.0000 0.0000 'International Tables Vol C Tables 4.2.6.8 and 6.1.1.4'
N N 0.0061 0.0033 'International Tables Vol C Tables 4.2.6.8 and 6.1.1.4'
O O 0.0106 0.0060 'International Tables Vol C Tables 4.2.6.8 and 6.1.1.4'
Fe Fe 0.3463 0.8444 'International Tables Vol C Tables 4.2.6.8 and 6.1.1.4'
Br Br -0.2901 2.4595 'International Tables Vol C Tables 4.2.6.8 and 6.1.1.4'

loop_
_geom_angle_atom_site_label_1
_geom_angle_atom_site_label_2
_geom_angle_atom_site_label_3
_geom_angle_site_symmetry_1
_geom_angle_site_symmetry_3
_geom_angle
_geom_angle_publ_flag
C10 Fe1 C4 . . 119.00(16) ?
C10 Fe1 C6 . . 41.43(12) ?
C4 Fe1 C6 . . 154.10(16) ?
C10 Fe1 C9 . . 41.31(12) ?
C4 Fe1 C9 . . 107.74(19) ?
C6 Fe1 C9 . . 69.03(12) ?
C10 Fe1 C5 . . 106.56(14) ?
C4 Fe1 C5 . . 40.76(18) ?
C6 Fe1 C5 . . 119.11(16) ?
C9 Fe1 C5 . . 126.17(16) ?
C10 Fe1 C1 . . 125.17(14) ?
C4 Fe1 C1 . . 68.4(2) ?
C6 Fe1 C1 . . 106.98(16) ?
C9 Fe1 C1 . . 163.40(15) ?
C5 Fe1 C1 . . 40.51(17) ?
C10 Fe1 C7 . . 68.85(13) ?
C4 Fe1 C7 . . 163.89(17) ?
C6 Fe1 C7 . . 40.64(12) ?
C9 Fe1 C7 . . 68.01(13) ?
C5 Fe1 C7 . . 154.25(17) ?
C1 Fe1 C7 . . 120.16(17) ?
C10 Fe1 C3 . . 154.39(19) ?
C4 Fe1 C3 . . 40.77(17) ?
C6 Fe1 C3 . . 163.30(18) ?
C9 Fe1 C3 . . 120.10(19) ?
C5 Fe1 C3 . . 68.43(17) ?
C1 Fe1 C3 . . 68.3(2) ?
C7 Fe1 C3 . . 126.63(16) ?
C10 Fe1 C2 . . 163.44(18) ?
C4 Fe1 C2 . . 67.9(2) ?
C6 Fe1 C2 . . 126.21(18) ?
C9 Fe1 C2 . . 154.43(17) ?
C5 Fe1 C2 . . 68.00(16) ?
C1 Fe1 C2 . . 40.68(16) ?
C7 Fe1 C2 . . 108.82(16) ?
C3 Fe1 C2 . . 39.98(18) ?
C10 Fe1 C8 . . 69.19(13) ?
C4 Fe1 C8 . . 126.54(18) ?
C6 Fe1 C8 . . 68.69(13) ?
C9 Fe1 C8 . . 40.61(12) ?
C5 Fe1 C8 . . 163.86(18) ?
C1 Fe1 C8 . . 154.51(16) ?
C7 Fe1 C8 . . 40.27(12) ?
C3 Fe1 C8 . . 108.27(17) ?
C2 Fe1 C8 . . 120.36(15) ?
C13 N1 C15 . . 132.3(3) ?
C13 N1 H1N . . 113(2) ?
C15 N1 H1N . . 114(2) ?
C5 C1 C2 . . 107.3(4) ?
C5 C1 Fe1 . . 69.4(2) ?
C2 C1 Fe1 . . 69.7(2) ?
C5 C1 H1 . . 126.3 ?
C2 C1 H1 . . 126.3 ?
Fe1 C1 H1 . . 126.3 ?
C3 C2 C1 . . 108.9(4) ?
C3 C2 Fe1 . . 70.0(2) ?
C1 C2 Fe1 . . 69.6(2) ?
C3 C2 H2 . . 125.5 ?
C1 C2 H2 . . 125.5 ?
Fe1 C2 H2 . . 125.5 ?
C2 C3 C4 . . 107.6(4) ?
C2 C3 Fe1 . . 70.0(2) ?
C4 C3 Fe1 . . 69.0(2) ?
C2 C3 H3 . . 126.2 ?
C4 C3 H3 . . 126.2 ?
Fe1 C3 H3 . . 126.2 ?
C5 C4 C3 . . 108.1(4) ?
C5 C4 Fe1 . . 69.8(2) ?
C3 C4 Fe1 . . 70.2(2) ?
C5 C4 H4 . . 126.0 ?
C3 C4 H4 . . 126.0 ?
Fe1 C4 H4 . . 126.0 ?
C1 C5 C4 . . 108.1(4) ?
C1 C5 Fe1 . . 70.1(2) ?
C4 C5 Fe1 . . 69.4(2) ?
C1 C5 H5 . . 125.9 ?
C4 C5 H5 . . 125.9 ?
Fe1 C5 H5 . . 125.9 ?
C7 C6 C10 . . 107.4(3) ?
C7 C6 Fe1 . . 70.11(18) ?
C10 C6 Fe1 . . 68.73(16) ?
C7 C6 H6 . . 126.3 ?
C10 C6 H6 . . 126.3 ?
Fe1 C6 H6 . . 126.3 ?
C8 C7 C6 . . 109.2(3) ?
C8 C7 Fe1 . . 70.00(18) ?
C6 C7 Fe1 . . 69.25(17) ?
C8 C7 H7 . . 125.4 ?
C6 C7 H7 . . 125.4 ?
Fe1 C7 H7 . . 125.4 ?
C7 C8 C9 . . 107.7(3) ?
C7 C8 Fe1 . . 69.73(18) ?
C9 C8 Fe1 . . 69.17(19) ?
C7 C8 H8 . . 126.2 ?
C9 C8 H8 . . 126.2 ?
Fe1 C8 H8 . . 126.2 ?
C8 C9 C10 . . 108.4(3) ?
C8 C9 Fe1 . . 70.23(19) ?
C10 C9 Fe1 . . 68.76(17) ?
C8 C9 H9 . . 125.8 ?
C10 C9 H9 . . 125.8 ?
Fe1 C9 H9 . . 125.8 ?
C9 C10 C6 . . 107.2(3) ?
C9 C10 C11 . . 123.4(3) ?
C6 C10 C11 . . 129.1(3) ?
C9 C10 Fe1 . . 69.93(17) ?
C6 C10 Fe1 . . 69.84(17) ?
C11 C10 Fe1 . . 121.1(2) ?
O1 C11 C12 . . 122.7(3) ?
O1 C11 C10 . . 117.4(3) ?
C12 C11 C10 . . 119.9(2) ?
C13 C12 C11 . . 124.3(3) ?
C13 C12 H12 . . 117.9 ?
C11 C12 H12 . . 117.9 ?
N1 C13 C12 . . 119.6(3) ?
N1 C13 C14 . . 119.5(3) ?
C12 C13 C14 . . 120.9(3) ?
C13 C14 H14A . . 109.5 ?
C13 C14 H14B . . 109.5 ?
H14A C14 H14B . . 109.5 ?
C13 C14 H14C . . 109.5 ?
H14A C14 H14C . . 109.5 ?
H14B C14 H14C . . 109.5 ?
C20 C15 C16 . . 118.0(3) ?
C20 C15 N1 . . 123.9(3) ?
C16 C15 N1 . . 118.0(3) ?
C17 C16 C15 . . 121.0(3) ?
C17 C16 H16 . . 119.5 ?
C15 C16 H16 . . 119.5 ?
C18 C17 C16 . . 119.6(3) ?
C18 C17 H17 . . 120.2 ?
C16 C17 H17 . . 120.2 ?
C17 C18 C19 . . 120.5(3) ?
C17 C18 Br1 . . 119.8(2) ?
C19 C18 Br1 . . 119.7(2) ?
C20 C19 C18 . . 120.0(3) ?
C20 C19 H19 . . 120.0 ?
C18 C19 H19 . . 120.0 ?
C19 C20 C15 . . 120.8(3) ?
C19 C20 H20 . . 119.6 ?
C15 C20 H20 . . 119.6 ?

loop_
_geom_bond_atom_site_label_1
_geom_bond_atom_site_label_2
_geom_bond_site_symmetry_2
_geom_bond_distance
_geom_bond_publ_flag
Fe1 C10 . 2.014(3) ?
Fe1 C4 . 2.024(4) ?
Fe1 C6 . 2.028(3) ?
Fe1 C9 . 2.029(3) ?
Fe1 C5 . 2.030(4) ?
Fe1 C1 . 2.038(4) ?
Fe1 C7 . 2.040(3) ?
Fe1 C3 . 2.040(4) ?
Fe1 C2 . 2.041(4) ?
Fe1 C8 . 2.043(3) ?
N1 C13 . 1.355(4) ?
N1 C15 . 1.404(4) ?
N1 H1N . 0.74(3) ?
O1 C11 . 1.252(3) ?
Br1 C18 . 1.898(3) ?
C1 C5 . 1.408(6) ?
C1 C2 . 1.418(6) ?
C1 H1 . 0.9800 ?
C2 C3 . 1.395(6) ?
C2 H2 . 0.9800 ?
C3 C4 . 1.416(6) ?
C3 H3 . 0.9800 ?
C4 C5 . 1.412(6) ?
C4 H4 . 0.9800 ?
C5 H5 . 0.9800 ?
C6 C7 . 1.413(4) ?
C6 C10 . 1.430(4) ?
C6 H6 . 0.9800 ?
C7 C8 . 1.405(4) ?
C7 H7 . 0.9800 ?
C8 C9 . 1.413(4) ?
C8 H8 . 0.9800 ?
C9 C10 . 1.426(4) ?
C9 H9 . 0.9800 ?
C10 C11 . 1.482(4) ?
C11 C12 . 1.426(4) ?
C12 C13 . 1.361(4) ?
C12 H12 . 0.9300 ?
C13 C14 . 1.497(4) ?
C14 H14A . 0.9600 ?
C14 H14B . 0.9600 ?
C14 H14C . 0.9600 ?
C15 C20 . 1.392(4) ?
C15 C16 . 1.394(4) ?
C16 C17 . 1.380(4) ?
C16 H16 . 0.9300 ?
C17 C18 . 1.371(4) ?
C17 H17 . 0.9300 ?
C18 C19 . 1.375(4) ?
C19 C20 . 1.374(4) ?
C19 H19 . 0.9300 ?
C20 H20 . 0.9300 ?

loop_
_geom_hbond_atom_site_label_D
_geom_hbond_atom_site_label_H
_geom_hbond_atom_site_label_A
_geom_hbond_site_symmetry_A
_geom_hbond_distance_DH
_geom_hbond_distance_HA
_geom_hbond_distance_DA
_geom_hbond_angle_DHA
N1 H1N O1 . 0.74(3) 1.98(3) 2.612(4) 143(3)

loop_
_geom_torsion_atom_site_label_1
_geom_torsion_atom_site_label_2
_geom_torsion_atom_site_label_3
_geom_torsion_atom_site_label_4
_geom_torsion_site_symmetry_1
_geom_torsion_site_symmetry_2
_geom_torsion_site_symmetry_3
_geom_torsion_site_symmetry_4
_geom_torsion
_geom_torsion_publ_flag
C10 Fe1 C1 C5 . . . . 73.3(3) ?
C4 Fe1 C1 C5 . . . . -37.8(3) ?
C6 Fe1 C1 C5 . . . . 115.2(3) ?
C9 Fe1 C1 C5 . . . . 41.8(7) ?
C7 Fe1 C1 C5 . . . . 157.5(2) ?
C3 Fe1 C1 C5 . . . . -81.8(3) ?
C2 Fe1 C1 C5 . . . . -118.5(4) ?
C8 Fe1 C1 C5 . . . . -168.8(3) ?
C10 Fe1 C1 C2 . . . . -168.3(3) ?
C4 Fe1 C1 C2 . . . . 80.7(3) ?
C6 Fe1 C1 C2 . . . . -126.3(3) ?
C9 Fe1 C1 C2 . . . . 160.3(5) ?
C5 Fe1 C1 C2 . . . . 118.5(4) ?
C7 Fe1 C1 C2 . . . . -84.1(3) ?
C3 Fe1 C1 C2 . . . . 36.7(3) ?
C8 Fe1 C1 C2 . . . . -50.3(5) ?
C5 C1 C2 C3 . . . . 0.4(5) ?
Fe1 C1 C2 C3 . . . . -59.1(3) ?
C5 C1 C2 Fe1 . . . . 59.5(3) ?
C10 Fe1 C2 C3 . . . . 156.0(5) ?
C4 Fe1 C2 C3 . . . . 38.1(3) ?
C6 Fe1 C2 C3 . . . . -167.0(2) ?
C9 Fe1 C2 C3 . . . . -46.9(5) ?
C5 Fe1 C2 C3 . . . . 82.2(3) ?
C1 Fe1 C2 C3 . . . . 120.2(4) ?
C7 Fe1 C2 C3 . . . . -125.1(3) ?
C8 Fe1 C2 C3 . . . . -82.4(3) ?
C10 Fe1 C2 C1 . . . . 35.7(7) ?
C4 Fe1 C2 C1 . . . . -82.2(3) ?
C6 Fe1 C2 C1 . . . . 72.8(3) ?
C9 Fe1 C2 C1 . . . . -167.1(3) ?
C5 Fe1 C2 C1 . . . . -38.0(3) ?
C7 Fe1 C2 C1 . . . . 114.7(3) ?
C3 Fe1 C2 C1 . . . . -120.2(4) ?
C8 Fe1 C2 C1 . . . . 157.4(3) ?
C1 C2 C3 C4 . . . . -0.1(5) ?
Fe1 C2 C3 C4 . . . . -59.0(3) ?
C1 C2 C3 Fe1 . . . . 58.8(3) ?
C10 Fe1 C3 C2 . . . . -164.4(3) ?
C4 Fe1 C3 C2 . . . . -119.0(4) ?
C6 Fe1 C3 C2 . . . . 39.1(7) ?
C9 Fe1 C3 C2 . . . . 158.6(2) ?
C5 Fe1 C3 C2 . . . . -81.1(3) ?
C1 Fe1 C3 C2 . . . . -37.3(3) ?
C7 Fe1 C3 C2 . . . . 74.9(3) ?
C8 Fe1 C3 C2 . . . . 115.8(3) ?
C10 Fe1 C3 C4 . . . . -45.4(5) ?
C6 Fe1 C3 C4 . . . . 158.1(5) ?
C9 Fe1 C3 C4 . . . . -82.4(3) ?
C5 Fe1 C3 C4 . . . . 37.9(3) ?
C1 Fe1 C3 C4 . . . . 81.7(3) ?
C7 Fe1 C3 C4 . . . . -166.2(3) ?
C2 Fe1 C3 C4 . . . . 119.0(4) ?
C8 Fe1 C3 C4 . . . . -125.3(3) ?
C2 C3 C4 C5 . . . . -0.2(5) ?
Fe1 C3 C4 C5 . . . . -59.8(3) ?
C2 C3 C4 Fe1 . . . . 59.6(3) ?
C10 Fe1 C4 C5 . . . . -81.7(3) ?
C6 Fe1 C4 C5 . . . . -46.9(6) ?
C9 Fe1 C4 C5 . . . . -125.3(3) ?
C1 Fe1 C4 C5 . . . . 37.5(3) ?
C7 Fe1 C4 C5 . . . . 162.7(5) ?
C3 Fe1 C4 C5 . . . . 118.9(4) ?
C2 Fe1 C4 C5 . . . . 81.5(3) ?
C8 Fe1 C4 C5 . . . . -166.3(2) ?
C10 Fe1 C4 C3 . . . . 159.4(3) ?
C6 Fe1 C4 C3 . . . . -165.8(4) ?
C9 Fe1 C4 C3 . . . . 115.8(3) ?
C5 Fe1 C4 C3 . . . . -118.9(4) ?
C1 Fe1 C4 C3 . . . . -81.4(3) ?
C7 Fe1 C4 C3 . . . . 43.8(8) ?
C2 Fe1 C4 C3 . . . . -37.4(3) ?
C8 Fe1 C4 C3 . . . . 74.8(4) ?
C2 C1 C5 C4 . . . . -0.5(4) ?
Fe1 C1 C5 C4 . . . . 59.2(3) ?
C2 C1 C5 Fe1 . . . . -59.7(3) ?
C3 C4 C5 C1 . . . . 0.5(5) ?
Fe1 C4 C5 C1 . . . . -59.6(3) ?
C3 C4 C5 Fe1 . . . . 60.1(3) ?
C10 Fe1 C5 C1 . . . . -125.2(2) ?
C4 Fe1 C5 C1 . . . . 119.3(4) ?
C6 Fe1 C5 C1 . . . . -82.1(3) ?
C9 Fe1 C5 C1 . . . . -166.4(2) ?
C7 Fe1 C5 C1 . . . . -49.7(4) ?
C3 Fe1 C5 C1 . . . . 81.4(3) ?
C2 Fe1 C5 C1 . . . . 38.2(3) ?
C8 Fe1 C5 C1 . . . . 162.6(5) ?
C10 Fe1 C5 C4 . . . . 115.4(3) ?
C6 Fe1 C5 C4 . . . . 158.6(3) ?
C9 Fe1 C5 C4 . . . . 74.3(3) ?
C1 Fe1 C5 C4 . . . . -119.3(4) ?
C7 Fe1 C5 C4 . . . . -169.0(3) ?
C3 Fe1 C5 C4 . . . . -37.9(3) ?
C2 Fe1 C5 C4 . . . . -81.1(3) ?
C8 Fe1 C5 C4 . . . . 43.3(6) ?
C10 Fe1 C6 C7 . . . . -118.9(3) ?
C4 Fe1 C6 C7 . . . . -167.8(4) ?
C9 Fe1 C6 C7 . . . . -80.3(2) ?
C5 Fe1 C6 C7 . . . . 159.1(2) ?
C1 Fe1 C6 C7 . . . . 116.8(2) ?
C3 Fe1 C6 C7 . . . . 46.0(7) ?
C2 Fe1 C6 C7 . . . . 76.2(2) ?
C8 Fe1 C6 C7 . . . . -36.58(19) ?
C4 Fe1 C6 C10 . . . . -49.0(5) ?
C9 Fe1 C6 C10 . . . . 38.60(18) ?
C5 Fe1 C6 C10 . . . . -82.1(2) ?
C1 Fe1 C6 C10 . . . . -124.3(2) ?
C7 Fe1 C6 C10 . . . . 118.9(3) ?
C3 Fe1 C6 C10 . . . . 164.9(6) ?
C2 Fe1 C6 C10 . . . . -165.0(2) ?
C8 Fe1 C6 C10 . . . . 82.28(19) ?
C10 C6 C7 C8 . . . . -0.1(4) ?
Fe1 C6 C7 C8 . . . . 58.7(2) ?
C10 C6 C7 Fe1 . . . . -58.8(2) ?
C10 Fe1 C7 C8 . . . . -82.4(2) ?
C4 Fe1 C7 C8 . . . . 39.9(7) ?
C6 Fe1 C7 C8 . . . . -120.8(3) ?
C9 Fe1 C7 C8 . . . . -37.81(19) ?
C5 Fe1 C7 C8 . . . . -166.7(3) ?
C1 Fe1 C7 C8 . . . . 158.3(2) ?
C3 Fe1 C7 C8 . . . . 74.1(3) ?
C2 Fe1 C7 C8 . . . . 115.1(2) ?
C10 Fe1 C7 C6 . . . . 38.41(18) ?
C4 Fe1 C7 C6 . . . . 160.7(6) ?
C9 Fe1 C7 C6 . . . . 83.0(2) ?
C5 Fe1 C7 C6 . . . . -45.9(4) ?
C1 Fe1 C7 C6 . . . . -80.9(2) ?
C3 Fe1 C7 C6 . . . . -165.1(3) ?
C2 Fe1 C7 C6 . . . . -124.1(2) ?
C8 Fe1 C7 C6 . . . . 120.8(3) ?
C6 C7 C8 C9 . . . . 0.7(4) ?
Fe1 C7 C8 C9 . . . . 59.0(2) ?
C6 C7 C8 Fe1 . . . . -58.3(2) ?
C10 Fe1 C8 C7 . . . . 81.5(2) ?
C4 Fe1 C8 C7 . . . . -167.2(2) ?
C6 Fe1 C8 C7 . . . . 36.91(19) ?
C9 Fe1 C8 C7 . . . . 119.1(3) ?
C5 Fe1 C8 C7 . . . . 159.0(5) ?
C1 Fe1 C8 C7 . . . . -47.9(4) ?
C3 Fe1 C8 C7 . . . . -125.6(3) ?
C2 Fe1 C8 C7 . . . . -83.5(3) ?
C10 Fe1 C8 C9 . . . . -37.69(18) ?
C4 Fe1 C8 C9 . . . . 73.6(3) ?
C6 Fe1 C8 C9 . . . . -82.2(2) ?
C5 Fe1 C8 C9 . . . . 39.8(6) ?
C1 Fe1 C8 C9 . . . . -167.1(3) ?
C7 Fe1 C8 C9 . . . . -119.1(3) ?
C3 Fe1 C8 C9 . . . . 115.2(2) ?
C2 Fe1 C8 C9 . . . . 157.4(2) ?
C7 C8 C9 C10 . . . . -1.0(4) ?
Fe1 C8 C9 C10 . . . . 58.3(2) ?
C7 C8 C9 Fe1 . . . . -59.3(2) ?
C10 Fe1 C9 C8 . . . . 120.0(3) ?
C4 Fe1 C9 C8 . . . . -126.0(2) ?
C6 Fe1 C9 C8 . . . . 81.3(2) ?
C5 Fe1 C9 C8 . . . . -167.3(2) ?
C1 Fe1 C9 C8 . . . . 160.3(5) ?
C7 Fe1 C9 C8 . . . . 37.50(19) ?
C3 Fe1 C9 C8 . . . . -83.1(2) ?
C2 Fe1 C9 C8 . . . . -50.3(4) ?
C4 Fe1 C9 C10 . . . . 114.0(2) ?
C6 Fe1 C9 C10 . . . . -38.71(18) ?
C5 Fe1 C9 C10 . . . . 72.7(3) ?
C1 Fe1 C9 C10 . . . . 40.3(6) ?
C7 Fe1 C9 C10 . . . . -82.53(19) ?
C3 Fe1 C9 C10 . . . . 156.8(2) ?
C2 Fe1 C9 C10 . . . . -170.4(4) ?
C8 Fe1 C9 C10 . . . . -120.0(3) ?
C8 C9 C10 C6 . . . . 1.0(4) ?
Fe1 C9 C10 C6 . . . . 60.2(2) ?
C8 C9 C10 C11 . . . . -173.9(3) ?
Fe1 C9 C10 C11 . . . . -114.7(3) ?
C8 C9 C10 Fe1 . . . . -59.2(2) ?
C7 C6 C10 C9 . . . . -0.6(4) ?
Fe1 C6 C10 C9 . . . . -60.2(2) ?
C7 C6 C10 C11 . . . . 173.9(3) ?
Fe1 C6 C10 C11 . . . . 114.2(3) ?
C7 C6 C10 Fe1 . . . . 59.7(2) ?
C4 Fe1 C10 C9 . . . . -84.1(3) ?
C6 Fe1 C10 C9 . . . . 118.0(3) ?
C5 Fe1 C10 C9 . . . . -126.5(2) ?
C1 Fe1 C10 C9 . . . . -166.9(2) ?
C7 Fe1 C10 C9 . . . . 80.3(2) ?
C3 Fe1 C10 C9 . . . . -52.0(4) ?
C2 Fe1 C10 C9 . . . . 165.3(5) ?
C8 Fe1 C10 C9 . . . . 37.07(18) ?
C4 Fe1 C10 C6 . . . . 157.9(2) ?
C9 Fe1 C10 C6 . . . . -118.0(3) ?
C5 Fe1 C10 C6 . . . . 115.5(2) ?
C1 Fe1 C10 C6 . . . . 75.0(2) ?
C7 Fe1 C10 C6 . . . . -37.71(18) ?
C3 Fe1 C10 C6 . . . . -170.0(3) ?
C2 Fe1 C10 C6 . . . . 47.3(6) ?
C8 Fe1 C10 C6 . . . . -80.97(19) ?
C4 Fe1 C10 C11 . . . . 33.6(3) ?
C6 Fe1 C10 C11 . . . . -124.3(3) ?
C9 Fe1 C10 C11 . . . . 117.7(3) ?
C5 Fe1 C10 C11 . . . . -8.8(3) ?
C1 Fe1 C10 C11 . . . . -49.3(3) ?
C7 Fe1 C10 C11 . . . . -162.0(3) ?
C3 Fe1 C10 C11 . . . . 65.7(4) ?
C2 Fe1 C10 C11 . . . . -77.0(6) ?
C8 Fe1 C10 C11 . . . . 154.7(3) ?
C9 C10 C11 O1 . . . . -4.2(5) ?
C6 C10 C11 O1 . . . . -177.8(3) ?
Fe1 C10 C11 O1 . . . . -89.5(3) ?
C9 C10 C11 C12 . . . . 174.7(3) ?
C6 C10 C11 C12 . . . . 1.1(5) ?
Fe1 C10 C11 C12 . . . . 89.4(3) ?
O1 C11 C12 C13 . . . . 1.6(5) ?
C10 C11 C12 C13 . . . . -177.2(3) ?
C15 N1 C13 C12 . . . . 176.6(3) ?
C15 N1 C13 C14 . . . . -1.7(5) ?
C11 C12 C13 N1 . . . . -1.8(5) ?
C11 C12 C13 C14 . . . . 176.5(3) ?
C13 N1 C15 C20 . . . . 39.0(5) ?
C13 N1 C15 C16 . . . . -144.2(3) ?
C20 C15 C16 C17 . . . . -0.1(5) ?
N1 C15 C16 C17 . . . . -177.1(3) ?
C15 C16 C17 C18 . . . . -0.8(5) ?
C16 C17 C18 C19 . . . . 0.7(5) ?
C16 C17 C18 Br1 . . . . -177.3(2) ?
C17 C18 C19 C20 . . . . 0.3(5) ?
Br1 C18 C19 C20 . . . . 178.3(2) ?
C18 C19 C20 C15 . . . . -1.2(5) ?
C16 C15 C20 C19 . . . . 1.0(5) ?
N1 C15 C20 C19 . . . . 177.8(3) ?
